data_6000162
loop_
_publ_author_name
'Stiewe, A.'
'Sonntag, R.'
'Troyanov, S. I.'
'Hansen, T.'
'Kemnitz, E.'

_publ_section_title
;
 Synthesis and structure determination of Rb-2(HSO4)(H2PO4) and
 Rb-4(HSO4)(3)(H2PO4) by X-ray single crystal and neutron powder
 diffraction
;
_journal_name_full 'Journal of Solid State Chemistry'
_journal_page_first 9
_journal_page_last 15
_journal_paper_doi 10.1006/jssc.1999.8468
_journal_volume 149
_journal_year 2000
_chemical_formula_sum 'H5 O16 P Rb4 S3'
_space_group_name_H-M_alt 'P 21 21 2'
_cell_angle_alpha 90.000
_cell_angle_beta 90.000
_cell_angle_gamma 90.000
_cell_length_a 7.6120
_cell_length_b 14.7950
_cell_length_c 7.4460
_cell_volume 838.57
_cod_database_code 6000162

loop_
_atom_site_label
_atom_site_fract_x
_atom_site_fract_y
_atom_site_fract_z
? ? ? ?
